data_7711784
loop_
_publ_author_name
'He, Yong'
'Huang, Ying-Ying'
'Fu, Jin-Hui'
'Liu, Yang'
'Wu, Xin-Tao'
'Sheng, Tian-Lu'

_publ_section_title
;
 Influence of the electronic effect of an ancillary ligand on MMCT and
 LMCT in localized cyanide-bridged complexes containing non-innocent
 ligands.
;
_journal_name_full 'Dalton transactions (Cambridge, England : 2003)'
_journal_paper_doi 10.1039/d2dt03048a
_journal_year 2022
_chemical_formula_moiety 'C46 H54 Fe N7 P2 Ru S2, F6 P'
_chemical_formula_sum 'C46 H55 F6 Fe N7 O0.5 P3 Ru S2'
_chemical_formula_weight 1141.92
_space_group_crystal_system monoclinic
_space_group_IT_number 14
_space_group_name_Hall '-P 2yn'
_space_group_name_H-M_alt 'P 1 21/n 1'
_atom_sites_solution_hydrogens geom
_atom_sites_solution_primary dual
_audit_creation_date 2022-07-19
_audit_creation_method
;
Olex2 1.3
(compiled 2020.11.12 svn.r5f609507 for OlexSys, GUI svn.r6408)
;
_audit_update_record
;
2022-08-20 deposited with the CCDC.	2022-11-15 downloaded from the CCDC.
;
_cell_angle_alpha 90
_cell_angle_beta 102.958(2)
_cell_angle_gamma 90
_cell_formula_units_Z 4
_cell_length_a 15.8198(3)
_cell_length_b 17.0381(3)
_cell_length_c 19.8147(3)
_cell_measurement_reflns_used 44599
_cell_measurement_temperature 293
_cell_measurement_theta_max 34.2660
_cell_measurement_theta_min 1.9060
_cell_volume 5204.83(16)
_computing_cell_refinement 'CrysAlisPro 1.171.41.98a (Rigaku OD, 2021)'
_computing_data_collection 'CrysAlisPro 1.171.41.98a (Rigaku OD, 2021)'
_computing_data_reduction 'CrysAlisPro 1.171.41.98a (Rigaku OD, 2021)'
_computing_molecular_graphics 'Olex2 1.3 (Dolomanov et al., 2009)'
_computing_publication_material 'Olex2 1.3 (Dolomanov et al., 2009)'
_computing_structure_refinement 'SHELXL 2018/3 (Sheldrick, 2015)'
_computing_structure_solution 'SHELXT 2018/2 (Sheldrick, 2018)'
_diffrn_ambient_temperature 293
_diffrn_detector 'CCD plate'
_diffrn_measured_fraction_theta_full 0.976
_diffrn_measured_fraction_theta_max 0.977
_diffrn_measurement_details
;
List of Runs (angles in degrees, time in seconds):

  # Type    Start    End  Width  t~exp~   \w     \q     \k     \f   Frames
#--------------------------------------------------------------------------
  1  \w   -118.00  62.00   0.50    2.50    --  -28.00  45.00   0.00  360
  2  \w   -118.00  62.00   0.50    2.50    --  -28.00  45.00  90.00  360
  3  \w   -118.00  62.00   0.50    2.50    --  -28.00  45.00 180.00  360
  4  \w   -118.00  62.00   0.50    2.50    --  -28.00  45.00 270.00  360
;
_diffrn_measurement_device 'abstract diffractometer'
_diffrn_measurement_device_type 'dtrek-CrysAlisPro-abstract goniometer imported rigaku-d*trek images'
_diffrn_measurement_method '\w scans'
_diffrn_orient_matrix_type 'CrysAlisPro convention (1999,Acta A55,543-557)'
_diffrn_orient_matrix_UB_11 -0.0234411000
_diffrn_orient_matrix_UB_12 -0.0021629000
_diffrn_orient_matrix_UB_13 -0.0349664000
_diffrn_orient_matrix_UB_21 -0.0392430000
_diffrn_orient_matrix_UB_22 0.0067687000
_diffrn_orient_matrix_UB_23 0.0107604000
_diffrn_orient_matrix_UB_31 0.0051856000
_diffrn_orient_matrix_UB_32 0.0410079000
_diffrn_orient_matrix_UB_33 -0.0036092000
_diffrn_radiation_monochromator graphite
_diffrn_radiation_probe x-ray
_diffrn_radiation_type 'Mo K\a'
_diffrn_radiation_wavelength 0.71073
_diffrn_reflns_av_R_equivalents 0.0237
_diffrn_reflns_av_unetI/netI 0.0112
_diffrn_reflns_Laue_measured_fraction_full 0.976
_diffrn_reflns_Laue_measured_fraction_max 0.977
_diffrn_reflns_limit_h_max 19
_diffrn_reflns_limit_h_min -19
_diffrn_reflns_limit_k_max 20
_diffrn_reflns_limit_k_min -20
_diffrn_reflns_limit_l_max 24
_diffrn_reflns_limit_l_min -24
_diffrn_reflns_number 63025
_diffrn_reflns_point_group_measured_fraction_full 0.976
_diffrn_reflns_point_group_measured_fraction_max 0.977
_diffrn_reflns_theta_full 25.242
_diffrn_reflns_theta_max 25.681
_diffrn_reflns_theta_min 2.216
_diffrn_source 'fine-focus sealed X-ray tube'
_diffrn_source_type 'Enhance (Mo) X-ray Source'
_exptl_absorpt_coefficient_mu 0.803
_exptl_absorpt_correction_T_max 1.00000
_exptl_absorpt_correction_T_min 0.52616
_exptl_absorpt_correction_type multi-scan
_exptl_absorpt_process_details
;
CrysAlisPro 1.171.41.98a (Rigaku Oxford Diffraction, 2021)
Empirical absorption correction using spherical harmonics,
implemented in SCALE3 ABSPACK scaling algorithm.
;
_exptl_crystal_colour 'dark brown'
_exptl_crystal_colour_modifier dark
_exptl_crystal_colour_primary brown
_exptl_crystal_density_diffrn 1.457
_exptl_crystal_description block
_exptl_crystal_F_000 2340
_exptl_crystal_size_max 0.25
_exptl_crystal_size_mid 0.05
_exptl_crystal_size_min 0.04
_refine_diff_density_max 1.712
_refine_diff_density_min -0.600
_refine_diff_density_rms 0.086
_refine_ls_extinction_method none
_refine_ls_goodness_of_fit_ref 1.044
_refine_ls_hydrogen_treatment constr
_refine_ls_matrix_type full
_refine_ls_number_parameters 600
_refine_ls_number_reflns 9659
_refine_ls_number_restraints 18
_refine_ls_restrained_S_all 1.048
_refine_ls_R_factor_all 0.0549
_refine_ls_R_factor_gt 0.0494
_refine_ls_shift/su_max 0.001
_refine_ls_shift/su_mean 0.000
_refine_ls_structure_factor_coef Fsqd
_refine_ls_weighting_details 'w=1/[\s^2^(Fo^2^)+(0.0909P)^2^+4.4526P] where P=(Fo^2^+2Fc^2^)/3'
_refine_ls_weighting_scheme calc
_refine_ls_wR_factor_gt 0.1367
_refine_ls_wR_factor_ref 0.1432
_reflns_Friedel_coverage 0.000
_reflns_number_gt 8583
_reflns_number_total 9659
_reflns_threshold_expression 'I > 2\s(I)'
_cod_data_source_file d2dt03048a2.cif
_cod_data_source_block cp1ru-feprln4-pf6
_cod_original_formula_sum 'C46 H55 F6 Fe N7 O0.50 P3 Ru S2'
_cod_database_code 7711784
_shelx_shelxl_version_number 2018/3
_chemical_oxdiff_formula CHSPNFFeRu
_shelx_space_group_comment
;
The symmetry employed for this shelxl refinement is uniquely defined
by the following loop, which should always be used as a source of
symmetry information in preference to the above space-group names.
They are only intended as comments.
;
_shelx_estimated_absorpt_t_max 0.969
_shelx_estimated_absorpt_t_min 0.824
_reflns_odcompleteness_completeness 95.81
_reflns_odcompleteness_iscentric 1
_reflns_odcompleteness_theta 34.29
_olex2_refinement_description
;
1. Fixed Uiso
 At 1.2 times of:
  All C(H) groups, All C(H,H) groups, All N(H) groups
 At 1.5 times of:
  All C(H,H,H) groups
2. Uiso/Uaniso restraints and constraints
C9 \\sim C4 \\sim C12 \\sim C13: within 2A with sigma of 0.05 and sigma for
terminal atoms of 0.1 within 2A
C5 \\sim C4: within 2A with sigma of 0.01 and sigma for terminal atoms of 0.02
within 2A
C12 \\sim C13: within 2A with sigma of 0.01 and sigma for terminal atoms of
0.02 within 2A
3.a Secondary CH2 refined with riding coordinates:
 C2(H2A,H2B), C3(H3A,H3B), C44(H44A,H44B), C36(H36A,H36B), C35(H35A,H35B),
 C45(H45A,H45B)
3.b Aromatic/amide H refined with riding coordinates:
 N7(H7), N2(H2), C29(H29), C27(H27), C33(H33), C30(H30), C40(H40), C32(H32),
 C25(H25), C26(H26), C23(H23), C31(H31), C15(H15), C24(H24), C17(H17), C18(H18),
  C7(H7A), C21(H21), C20(H20), C6(H6), C19(H19), C11(H11), C8(H8), C13(H13),
 C12(H12), C14(H14), C5(H5)
3.c Idealised Me refined as rotating group:
 C42(H42A,H42B,H42C), C38(H38A,H38B,H38C), C34(H34A,H34B,H34C), C9(H9A,H9B,
 H9C), C46(H46A,H46B,H46C)
;
_smtbx_masks_void_probe_radius 1.2
_smtbx_masks_void_truncation_radius 1.2
_olex2_submission_special_instructions 'No special instructions were received'
_oxdiff_exptl_absorpt_empirical_details
;
Empirical correction (ABSPACK) includes:
- Absorption correction using spherical harmonics
- Frame scaling
- Detector area scaling
;
_oxdiff_exptl_absorpt_empirical_full_max 1.652
_oxdiff_exptl_absorpt_empirical_full_min 0.669

loop_
_space_group_symop_operation_xyz
'x, y, z'
'-x+1/2, y+1/2, -z+1/2'
'-x, -y, -z'
'x-1/2, -y-1/2, z-1/2'

loop_
_atom_site_label
_atom_site_type_symbol
_atom_site_fract_x
_atom_site_fract_y
_atom_site_fract_z
_atom_site_U_iso_or_equiv
_atom_site_adp_type
_atom_site_occupancy
_atom_site_site_symmetry_order
_atom_site_calc_flag
_atom_site_refinement_flags_posn
_atom_site_refinement_flags_adp
_atom_site_refinement_flags_occupancy
_atom_site_disorder_assembly
_atom_site_disorder_group
Ru1 Ru 0.87778(2) 0.22713(2) 0.57249(2) 0.04413(11) Uani 1 1 d . . . . .
Fe1 Fe 0.80286(3) 0.46265(3) 0.70256(2) 0.04770(14) Uani 1 1 d . . . . .
P2 P 0.76715(5) 0.15834(5) 0.60019(4) 0.04198(18) Uani 1 1 d . . . . .
P1 P 0.95481(5) 0.18628(5) 0.67734(4) 0.04472(19) Uani 1 1 d . . . . .
S1 S 1.06051(7) 0.57614(7) 0.76305(7) 0.0730(3) Uani 1 1 d . . . . .
S2 S 0.54264(7) 0.53614(8) 0.59197(6) 0.0767(3) Uani 1 1 d . . . . .
P3 P 0.78624(9) 0.67995(9) 0.52229(10) 0.0908(4) Uani 1 1 d . . . . .
N4 N 0.87765(18) 0.44307(18) 0.79099(15) 0.0514(6) Uani 1 1 d . . . . .
N5 N 0.70506(19) 0.42124(19) 0.73116(16) 0.0553(7) Uani 1 1 d . . . . .
N3 N 0.95615(19) 0.4812(2) 0.80554(16) 0.0565(7) Uani 1 1 d . . . . .
N1 N 0.8312(2) 0.37472(18) 0.65015(16) 0.0544(7) Uani 1 1 d . . . . .
N6 N 0.6239(2) 0.4405(2) 0.69314(17) 0.0621(8) Uani 1 1 d . . . . .
N7 N 0.7117(2) 0.5193(2) 0.64451(17) 0.0590(7) Uani 1 1 d . . . . .
H7 H 0.720378 0.557547 0.618589 0.071 Uiso 1 1 calc R U . . .
N2 N 0.8903(2) 0.53945(18) 0.70229(17) 0.0565(7) Uani 1 1 d . . . . .
H2 H 0.885564 0.576362 0.672068 0.068 Uiso 1 1 calc R U . . .
C1 C 0.8472(2) 0.3182(2) 0.62207(17) 0.0451(7) Uani 1 1 d . . . . .
C22 C 0.7376(2) 0.0684(2) 0.54945(18) 0.0510(7) Uani 1 1 d . . . . .
C2 C 0.8782(2) 0.1636(2) 0.73207(17) 0.0505(7) Uani 1 1 d . . . . .
H2A H 0.906628 0.130120 0.770026 0.061 Uiso 1 1 calc R U . . .
H2B H 0.861781 0.211864 0.751671 0.061 Uiso 1 1 calc R U . . .
C37 C 0.9591(2) 0.5298(2) 0.7537(2) 0.0547(8) Uani 1 1 d . . . . .
C41 C 0.7090(3) 0.3634(3) 0.7778(2) 0.0649(10) Uani 1 1 d . . . . .
C3 C 0.7965(2) 0.1224(2) 0.69152(18) 0.0519(8) Uani 1 1 d . . . . .
H3A H 0.748811 0.132343 0.713753 0.062 Uiso 1 1 calc R U . . .
H3B H 0.806372 0.066237 0.691788 0.062 Uiso 1 1 calc R U . . .
C28 C 0.6610(2) 0.2050(2) 0.59167(18) 0.0479(7) Uani 1 1 d . . . . .
C29 C 0.6426(2) 0.2754(2) 0.5572(2) 0.0596(9) Uani 1 1 d . . . . .
H29 H 0.685685 0.301648 0.541053 0.071 Uiso 1 1 calc R U . . .
C27 C 0.6625(3) 0.0621(2) 0.4980(2) 0.0619(9) Uani 1 1 d . . . . .
H27 H 0.623146 0.103490 0.490305 0.074 Uiso 1 1 calc R U . . .
C33 C 0.5946(2) 0.1663(3) 0.6147(2) 0.0651(10) Uani 1 1 d . . . . .
H33 H 0.605876 0.118880 0.638226 0.078 Uiso 1 1 calc R U . . .
C39 C 0.8649(2) 0.3895(3) 0.8366(2) 0.0600(9) Uani 1 1 d . . . . .
C30 C 0.5596(3) 0.3072(3) 0.5466(3) 0.0800(13) Uani 1 1 d . . . . .
H30 H 0.547769 0.355236 0.524178 0.096 Uiso 1 1 calc R U . . .
C43 C 0.6338(2) 0.4944(2) 0.64761(19) 0.0579(9) Uani 1 1 d . . . . .
C40 C 0.7863(3) 0.3504(3) 0.8266(2) 0.0667(10) Uani 1 1 d . . . . .
H40 H 0.784878 0.309112 0.856970 0.080 Uiso 1 1 calc R U . . .
C10 C 1.0251(2) 0.0998(2) 0.67957(19) 0.0568(8) Uani 1 1 d . . . . .
C16 C 1.0310(2) 0.2540(2) 0.7308(2) 0.0543(8) Uani 1 1 d . . . . .
C32 C 0.5124(3) 0.1986(3) 0.6027(3) 0.0787(13) Uani 1 1 d . . . . .
H32 H 0.468593 0.172303 0.617871 0.094 Uiso 1 1 calc R U . . .
C25 C 0.6993(3) -0.0667(3) 0.4691(3) 0.0788(13) Uani 1 1 d . . . . .
H25 H 0.685507 -0.112550 0.443499 0.095 Uiso 1 1 calc R U . . .
C26 C 0.6453(3) -0.0052(3) 0.4579(2) 0.0738(12) Uani 1 1 d . . . . .
H26 H 0.595495 -0.007613 0.422573 0.089 Uiso 1 1 calc R U . . .
C23 C 0.7943(3) 0.0058(3) 0.5586(3) 0.0803(14) Uani 1 1 d . . . . .
H23 H 0.845884 0.008990 0.592026 0.096 Uiso 1 1 calc R U . . .
C31 C 0.4949(3) 0.2677(3) 0.5691(3) 0.0821(14) Uani 1 1 d . . . . .
H31 H 0.439299 0.288738 0.561160 0.099 Uiso 1 1 calc R U . . .
C42 C 0.6303(3) 0.3146(4) 0.7779(3) 0.0958(17) Uani 1 1 d . . . . .
H42A H 0.587280 0.346305 0.792248 0.144 Uiso 1 1 calc R U . . .
H42B H 0.645852 0.271497 0.809429 0.144 Uiso 1 1 calc R U . . .
H42C H 0.607272 0.294827 0.732124 0.144 Uiso 1 1 calc R U . . .
F4 F 0.7643(5) 0.6797(3) 0.5990(4) 0.207(3) Uani 1 1 d . . . . .
C15 C 1.0005(3) 0.0255(3) 0.6959(2) 0.0679(10) Uani 1 1 d . . . . .
H15 H 0.947447 0.018086 0.707853 0.082 Uiso 1 1 calc R U . . .
F2 F 0.7172(4) 0.6154(3) 0.5051(3) 0.179(2) Uani 1 1 d . . . . .
C38 C 0.9352(3) 0.3721(3) 0.8995(2) 0.0782(13) Uani 1 1 d . . . . .
H38A H 0.986932 0.356487 0.885296 0.117 Uiso 1 1 calc R U . . .
H38B H 0.916763 0.330422 0.925426 0.117 Uiso 1 1 calc R U . . .
H38C H 0.946903 0.418229 0.927838 0.117 Uiso 1 1 calc R U . . .
C24 C 0.7761(4) -0.0615(3) 0.5191(3) 0.0889(15) Uani 1 1 d . . . . .
H24 H 0.815102 -0.103129 0.526106 0.107 Uiso 1 1 calc R U . . .
C17 C 1.0599(3) 0.3189(3) 0.7022(3) 0.0691(11) Uani 1 1 d . . . . .
H17 H 1.039272 0.329690 0.655372 0.083 Uiso 1 1 calc R U . . .
C18 C 1.1207(3) 0.3697(3) 0.7434(3) 0.0827(14) Uani 1 1 d . . . . .
H18 H 1.141167 0.413172 0.723577 0.099 Uiso 1 1 calc R U . . .
C7 C 0.8527(3) 0.1863(4) 0.4634(2) 0.0799(14) Uani 1 1 d . . . . .
H7A H 0.808411 0.150809 0.446266 0.096 Uiso 1 1 calc R U . . .
C21 C 1.0619(3) 0.2388(3) 0.8013(2) 0.0719(11) Uani 1 1 d . . . . .
H21 H 1.042942 0.194800 0.821445 0.086 Uiso 1 1 calc R U . . .
F1 F 0.8540(4) 0.7468(4) 0.5490(4) 0.178(2) Uani 1 1 d . . . . .
C20 C 1.1214(3) 0.2905(4) 0.8415(3) 0.0887(15) Uani 1 1 d . . . . .
H20 H 1.141976 0.280648 0.888447 0.106 Uiso 1 1 calc R U . . .
C6 C 0.9379(4) 0.1670(4) 0.4944(3) 0.0919(16) Uani 1 1 d . . . . .
H6 H 0.961840 0.117047 0.501804 0.110 Uiso 1 1 calc R U . . .
F3 F 0.8239(5) 0.6690(5) 0.4568(2) 0.219(4) Uani 1 1 d . . . . .
C19 C 1.1495(3) 0.3548(3) 0.8125(3) 0.0867(15) Uani 1 1 d . . . . .
H19 H 1.188618 0.388981 0.839862 0.104 Uiso 1 1 calc R U . . .
C11 C 1.1063(3) 0.1107(3) 0.6641(3) 0.0863(14) Uani 1 1 d . . . . .
H11 H 1.125266 0.160530 0.655380 0.104 Uiso 1 1 calc R U . . .
C44 C 0.4511(3) 0.4865(5) 0.6129(3) 0.103(2) Uani 1 1 d . . . . .
H44A H 0.439945 0.438378 0.586231 0.123 Uiso 1 1 calc R U . . .
H44B H 0.464967 0.472594 0.661571 0.123 Uiso 1 1 calc R U . . .
F6 F 0.7170(4) 0.7476(4) 0.5143(6) 0.224(4) Uani 1 1 d . . . . .
C8 C 0.8447(4) 0.2674(4) 0.4622(2) 0.0837(14) Uani 1 1 d . . . . .
H8 H 0.793933 0.294369 0.442949 0.100 Uiso 1 1 calc R U . . .
C36 C 1.0380(4) 0.6580(3) 0.7031(3) 0.0873(14) Uani 1 1 d . . . . .
H36A H 1.022759 0.638441 0.655922 0.105 Uiso 1 1 calc R U . . .
H36B H 0.989216 0.687871 0.711559 0.105 Uiso 1 1 calc R U . . .
C13 C 1.1325(4) -0.0292(4) 0.6777(4) 0.0972(16) Uani 1 1 d . U . . .
H13 H 1.168117 -0.072399 0.676789 0.117 Uiso 1 1 calc R U . . .
C12 C 1.1590(4) 0.0440(5) 0.6622(4) 0.1067(19) Uani 1 1 d . U . . .
H12 H 1.212221 0.049861 0.650219 0.128 Uiso 1 1 calc R U . . .
C14 C 1.0554(4) -0.0387(3) 0.6942(3) 0.0925(16) Uani 1 1 d . . . . .
H14 H 1.038246 -0.088531 0.704786 0.111 Uiso 1 1 calc R U . . .
C5 C 0.9812(4) 0.2411(5) 0.5126(3) 0.104(2) Uani 1 1 d . U . . .
H5 H 1.039537 0.246868 0.533933 0.125 Uiso 1 1 calc R U . . .
C4 C 0.9226(4) 0.3028(4) 0.4935(3) 0.0973(17) Uani 1 1 d . U . . .
F5 F 0.8513(6) 0.6170(6) 0.5544(4) 0.253(5) Uani 1 1 d . . . . .
C35 C 1.1168(6) 0.7104(5) 0.7120(4) 0.123(2) Uani 1 1 d . . . . .
H35A H 1.162541 0.679805 0.699374 0.148 Uiso 1 1 calc R U . . .
H35B H 1.102475 0.752321 0.678240 0.148 Uiso 1 1 calc R U . . .
C34 C 1.1525(7) 0.7459(6) 0.7767(5) 0.156(4) Uani 1 1 d . . . . .
H34A H 1.213846 0.752488 0.781808 0.233 Uiso 1 1 calc R U . . .
H34B H 1.141816 0.713112 0.813322 0.233 Uiso 1 1 calc R U . . .
H34C H 1.125948 0.796262 0.778939 0.233 Uiso 1 1 calc R U . . .
C45 C 0.3706(4) 0.5366(6) 0.5978(7) 0.167(5) Uani 1 1 d . . . . .
H45A H 0.386904 0.588535 0.616264 0.200 Uiso 1 1 calc R U . . .
H45B H 0.352386 0.541982 0.547888 0.200 Uiso 1 1 calc R U . . .
C9 C 0.9365(8) 0.3928(6) 0.4976(5) 0.167(4) Uani 1 1 d . U . . .
H9A H 0.928905 0.413794 0.451711 0.251 Uiso 1 1 calc R U . . .
H9B H 0.994077 0.404065 0.523531 0.251 Uiso 1 1 calc R U . . .
H9C H 0.894993 0.416185 0.520199 0.251 Uiso 1 1 calc R U . . .
C46 C 0.2997(5) 0.5136(8) 0.6216(6) 0.181(5) Uani 1 1 d . . . . .
H46A H 0.249760 0.511740 0.583778 0.271 Uiso 1 1 calc R U . . .
H46B H 0.289574 0.550428 0.655660 0.271 Uiso 1 1 calc R U . . .
H46C H 0.309911 0.462485 0.642247 0.271 Uiso 1 1 calc R U . . .

loop_
_atom_site_aniso_label
_atom_site_aniso_U_11
_atom_site_aniso_U_22
_atom_site_aniso_U_33
_atom_site_aniso_U_23
_atom_site_aniso_U_13
_atom_site_aniso_U_12
Ru1 0.03897(16) 0.05701(18) 0.03613(15) -0.00253(10) 0.00782(11) -0.00828(10)
Fe1 0.0428(3) 0.0517(3) 0.0443(3) -0.00196(19) 0.00062(19) 0.00154(19)
P2 0.0361(4) 0.0458(4) 0.0416(4) 0.0006(3) 0.0035(3) -0.0043(3)
P1 0.0370(4) 0.0512(4) 0.0428(4) -0.0042(3) 0.0022(3) -0.0009(3)
S1 0.0551(5) 0.0706(6) 0.0838(7) 0.0076(5) -0.0045(5) -0.0119(5)
S2 0.0566(6) 0.0936(8) 0.0668(6) 0.0052(6) -0.0138(5) 0.0121(5)
P3 0.0601(7) 0.0803(8) 0.1322(13) 0.0107(8) 0.0222(7) -0.0070(6)
N4 0.0441(14) 0.0605(16) 0.0460(15) -0.0021(13) 0.0027(11) 0.0013(12)
N5 0.0424(14) 0.0683(18) 0.0520(16) -0.0005(14) 0.0038(12) 0.0041(13)
N3 0.0462(15) 0.0654(18) 0.0526(16) -0.0020(14) -0.0001(12) -0.0031(13)
N1 0.0511(16) 0.0541(17) 0.0549(16) -0.0023(14) 0.0053(13) 0.0002(13)
N6 0.0419(15) 0.084(2) 0.0552(17) 0.0008(16) 0.0007(13) 0.0052(15)
N7 0.0515(17) 0.0618(17) 0.0561(17) 0.0067(14) -0.0038(13) 0.0039(14)
N2 0.0547(17) 0.0520(16) 0.0561(17) 0.0014(13) -0.0016(13) -0.0003(13)
C1 0.0382(15) 0.0526(18) 0.0421(15) 0.0075(14) 0.0037(12) -0.0054(13)
C22 0.0504(18) 0.0472(17) 0.0521(18) -0.0035(14) 0.0047(14) -0.0070(14)
C2 0.0462(17) 0.061(2) 0.0410(16) 0.0018(14) 0.0025(13) 0.0032(15)
C37 0.0490(18) 0.0537(19) 0.057(2) -0.0069(16) 0.0016(15) -0.0025(15)
C41 0.052(2) 0.082(3) 0.060(2) 0.012(2) 0.0109(17) -0.0020(18)
C3 0.0445(17) 0.059(2) 0.0504(18) 0.0104(15) 0.0077(14) -0.0034(14)
C28 0.0362(15) 0.0557(18) 0.0489(17) -0.0019(14) 0.0034(13) -0.0033(13)
C29 0.0451(18) 0.064(2) 0.065(2) 0.0056(17) 0.0021(16) 0.0033(15)
C27 0.057(2) 0.063(2) 0.059(2) -0.0020(17) -0.0015(17) -0.0010(17)
C33 0.049(2) 0.075(3) 0.072(2) 0.004(2) 0.0148(17) -0.0075(18)
C39 0.0518(19) 0.075(2) 0.0505(19) 0.0025(17) 0.0055(15) 0.0053(17)
C30 0.058(2) 0.083(3) 0.089(3) 0.008(2) -0.005(2) 0.016(2)
C43 0.0503(19) 0.067(2) 0.0495(19) -0.0083(17) -0.0041(15) 0.0099(16)
C40 0.058(2) 0.079(3) 0.062(2) 0.015(2) 0.0101(18) 0.0013(19)
C10 0.0453(18) 0.068(2) 0.0541(19) -0.0116(17) 0.0040(15) 0.0065(16)
C16 0.0384(16) 0.061(2) 0.057(2) -0.0102(16) -0.0042(14) 0.0013(15)
C32 0.044(2) 0.104(4) 0.089(3) -0.014(3) 0.017(2) -0.010(2)
C25 0.089(3) 0.064(3) 0.080(3) -0.021(2) 0.011(2) -0.018(2)
C26 0.065(2) 0.085(3) 0.062(2) -0.016(2) -0.0062(19) -0.015(2)
C23 0.063(2) 0.069(3) 0.094(3) -0.019(2) -0.015(2) 0.011(2)
C31 0.040(2) 0.106(4) 0.094(3) -0.010(3) 0.000(2) 0.012(2)
C42 0.061(3) 0.125(5) 0.094(4) 0.031(3) 0.005(2) -0.020(3)
F4 0.288(8) 0.123(3) 0.277(8) -0.060(4) 0.207(7) -0.070(4)
C15 0.056(2) 0.066(2) 0.078(3) 0.001(2) 0.0074(19) 0.0124(18)
F2 0.191(5) 0.170(4) 0.174(5) -0.044(4) 0.038(4) -0.107(4)
C38 0.057(2) 0.106(4) 0.065(2) 0.025(2) 0.0000(19) 0.001(2)
C24 0.092(3) 0.060(2) 0.104(4) -0.023(3) -0.001(3) 0.010(2)
C17 0.052(2) 0.071(2) 0.077(3) -0.005(2) -0.0020(18) -0.0102(18)
C18 0.058(2) 0.069(3) 0.113(4) -0.014(3) 0.002(2) -0.017(2)
C7 0.078(3) 0.121(4) 0.043(2) -0.018(2) 0.0185(19) -0.024(3)
C21 0.060(2) 0.087(3) 0.060(2) -0.007(2) -0.0073(19) -0.003(2)
F1 0.150(4) 0.187(5) 0.222(6) -0.057(4) 0.095(4) -0.079(4)
C20 0.062(3) 0.123(4) 0.068(3) -0.018(3) -0.013(2) -0.012(3)
C6 0.088(3) 0.136(5) 0.061(3) -0.010(3) 0.036(2) 0.013(3)
F3 0.244(7) 0.323(9) 0.087(3) -0.010(4) 0.033(3) -0.162(7)
C19 0.052(2) 0.093(3) 0.102(4) -0.035(3) -0.011(2) -0.009(2)
C11 0.062(3) 0.092(3) 0.111(4) -0.012(3) 0.032(3) 0.005(2)
C44 0.054(3) 0.162(6) 0.087(4) 0.027(4) 0.004(2) 0.022(3)
F6 0.119(4) 0.126(4) 0.406(12) 0.024(6) 0.012(5) 0.029(3)
C8 0.095(4) 0.112(4) 0.048(2) 0.013(2) 0.024(2) -0.008(3)
C36 0.087(3) 0.085(3) 0.086(3) 0.017(3) 0.009(3) -0.008(3)
C13 0.087(3) 0.091(3) 0.115(4) -0.014(3) 0.028(3) 0.034(3)
C12 0.061(3) 0.135(5) 0.130(5) -0.017(4) 0.034(3) 0.025(3)
C14 0.089(4) 0.067(3) 0.117(4) 0.000(3) 0.012(3) 0.024(3)
C5 0.067(3) 0.193(6) 0.063(3) -0.023(3) 0.037(2) -0.047(3)
C4 0.101(4) 0.139(5) 0.060(3) 0.002(3) 0.037(3) -0.042(4)
F5 0.291(9) 0.308(10) 0.170(6) 0.085(6) 0.074(6) 0.186(8)
C35 0.159(7) 0.115(5) 0.097(5) 0.013(4) 0.030(4) -0.047(5)
C34 0.166(8) 0.150(7) 0.141(8) 0.015(6) 0.013(6) -0.075(6)
C45 0.068(4) 0.161(8) 0.268(13) -0.096(8) 0.030(5) -0.010(4)
C9 0.230(11) 0.145(7) 0.136(7) 0.017(6) 0.060(7) -0.075(8)
C46 0.087(5) 0.295(15) 0.152(8) -0.067(9) 0.009(5) 0.033(7)

loop_
_atom_type_symbol
_atom_type_description
_atom_type_scat_dispersion_real
_atom_type_scat_dispersion_imag
_atom_type_scat_source
C C 0.0033 0.0016 'International Tables Vol C Tables 4.2.6.8 and 6.1.1.4'
H H 0.0000 0.0000 'International Tables Vol C Tables 4.2.6.8 and 6.1.1.4'
F F 0.0171 0.0103 'International Tables Vol C Tables 4.2.6.8 and 6.1.1.4'
Fe Fe 0.3463 0.8444 'International Tables Vol C Tables 4.2.6.8 and 6.1.1.4'
N N 0.0061 0.0033 'International Tables Vol C Tables 4.2.6.8 and 6.1.1.4'
O O 0.0106 0.0060 'International Tables Vol C Tables 4.2.6.8 and 6.1.1.4'
P P 0.1023 0.0942 'International Tables Vol C Tables 4.2.6.8 and 6.1.1.4'
Ru Ru -1.2594 0.8363 'International Tables Vol C Tables 4.2.6.8 and 6.1.1.4'
S S 0.1246 0.1234 'International Tables Vol C Tables 4.2.6.8 and 6.1.1.4'

loop_
_geom_angle_atom_site_label_1
_geom_angle_atom_site_label_2
_geom_angle_atom_site_label_3
_geom_angle
_geom_angle_site_symmetry_1
_geom_angle_site_symmetry_3
_geom_angle_publ_flag
P1 Ru1 P2 84.57(3) . . ?
C1 Ru1 P2 89.83(9) . . ?
C1 Ru1 P1 85.76(9) . . ?
C1 Ru1 C7 136.68(19) . . ?
C1 Ru1 C6 154.5(2) . . ?
C1 Ru1 C8 102.57(18) . . ?
C1 Ru1 C5 118.4(2) . . ?
C1 Ru1 C4 92.7(2) . . ?
C7 Ru1 P2 95.42(13) . . ?
C7 Ru1 P1 137.51(16) . . ?
C7 Ru1 C6 36.3(2) . . ?
C7 Ru1 C8 36.2(2) . . ?
C7 Ru1 C5 60.63(19) . . ?
C7 Ru1 C4 61.3(2) . . ?
C6 Ru1 P2 113.61(18) . . ?
C6 Ru1 P1 105.58(16) . . ?
C6 Ru1 C5 37.6(2) . . ?
C6 Ru1 C4 62.3(3) . . ?
C8 Ru1 P2 111.70(15) . . ?
C8 Ru1 P1 161.44(15) . . ?
C8 Ru1 C6 60.5(2) . . ?
C8 Ru1 C5 59.2(2) . . ?
C8 Ru1 C4 35.9(2) . . ?
C5 Ru1 P2 151.20(19) . . ?
C5 Ru1 P1 102.21(18) . . ?
C5 Ru1 C4 36.2(3) . . ?
C4 Ru1 P2 147.03(17) . . ?
C4 Ru1 P1 128.40(17) . . ?
N4 Fe1 N1 100.77(13) . . ?
N5 Fe1 N4 92.28(13) . . ?
N5 Fe1 N1 100.08(14) . . ?
N5 Fe1 N2 153.73(14) . . ?
N7 Fe1 N4 151.18(14) . . ?
N7 Fe1 N5 79.07(14) . . ?
N7 Fe1 N1 107.77(14) . . ?
N7 Fe1 N2 95.89(14) . . ?
N2 Fe1 N4 79.74(13) . . ?
N2 Fe1 N1 105.97(14) . . ?
C22 P2 Ru1 114.43(12) . . ?
C22 P2 C3 103.58(17) . . ?
C3 P2 Ru1 111.42(11) . . ?
C28 P2 Ru1 119.57(12) . . ?
C28 P2 C22 101.33(16) . . ?
C28 P2 C3 104.79(16) . . ?
C2 P1 Ru1 108.34(11) . . ?
C2 P1 C10 106.98(18) . . ?
C10 P1 Ru1 117.72(12) . . ?
C16 P1 Ru1 119.09(13) . . ?
C16 P1 C2 103.17(17) . . ?
C16 P1 C10 100.07(16) . . ?
C37 S1 C36 103.6(2) . . ?
C43 S2 C44 104.7(2) . . ?
F2 P3 F4 85.1(3) . . ?
F2 P3 F1 172.8(3) . . ?
F2 P3 F3 96.7(3) . . ?
F2 P3 F6 93.3(4) . . ?
F1 P3 F4 87.7(3) . . ?
F1 P3 F6 84.8(4) . . ?
F3 P3 F4 167.7(5) . . ?
F3 P3 F1 90.4(3) . . ?
F3 P3 F6 113.0(5) . . ?
F6 P3 F4 78.9(5) . . ?
F5 P3 F4 82.8(4) . . ?
F5 P3 F2 88.2(6) . . ?
F5 P3 F1 91.4(6) . . ?
F5 P3 F3 85.2(5) . . ?
F5 P3 F6 161.4(5) . . ?
N3 N4 Fe1 117.1(2) . . ?
C39 N4 Fe1 125.8(3) . . ?
C39 N4 N3 116.7(3) . . ?
N6 N5 Fe1 118.1(3) . . ?
C41 N5 Fe1 124.3(2) . . ?
C41 N5 N6 116.5(3) . . ?
C37 N3 N4 108.6(3) . . ?
C1 N1 Fe1 175.3(3) . . ?
C43 N6 N5 107.6(3) . . ?
Fe1 N7 H7 123.2 . . ?
C43 N7 Fe1 113.6(3) . . ?
C43 N7 H7 123.2 . . ?
Fe1 N2 H2 123.7 . . ?
C37 N2 Fe1 112.6(3) . . ?
C37 N2 H2 123.7 . . ?
N1 C1 Ru1 176.9(3) . . ?
C27 C22 P2 122.6(3) . . ?
C23 C22 P2 119.7(3) . . ?
C23 C22 C27 117.6(4) . . ?
P1 C2 H2A 109.2 . . ?
P1 C2 H2B 109.2 . . ?
H2A C2 H2B 107.9 . . ?
C3 C2 P1 112.2(2) . . ?
C3 C2 H2A 109.2 . . ?
C3 C2 H2B 109.2 . . ?
N3 C37 S1 112.8(3) . . ?
N2 C37 S1 126.7(3) . . ?
N2 C37 N3 120.5(3) . . ?
N5 C41 C40 119.4(4) . . ?
N5 C41 C42 119.8(4) . . ?
C40 C41 C42 120.8(4) . . ?
P2 C3 H3A 109.5 . . ?
P2 C3 H3B 109.5 . . ?
C2 C3 P2 110.9(2) . . ?
C2 C3 H3A 109.5 . . ?
C2 C3 H3B 109.5 . . ?
H3A C3 H3B 108.1 . . ?
C29 C28 P2 120.7(3) . . ?
C29 C28 C33 118.7(3) . . ?
C33 C28 P2 120.3(3) . . ?
C28 C29 H29 120.0 . . ?
C28 C29 C30 120.1(4) . . ?
C30 C29 H29 120.0 . . ?
C22 C27 H27 119.6 . . ?
C22 C27 C26 120.7(4) . . ?
C26 C27 H27 119.6 . . ?
C28 C33 H33 119.9 . . ?
C32 C33 C28 120.1(4) . . ?
C32 C33 H33 119.9 . . ?
N4 C39 C40 120.0(3) . . ?
N4 C39 C38 120.2(4) . . ?
C40 C39 C38 119.8(4) . . ?
C29 C30 H30 119.9 . . ?
C31 C30 C29 120.3(5) . . ?
C31 C30 H30 119.9 . . ?
N6 C43 S2 120.3(3) . . ?
N7 C43 S2 119.0(3) . . ?
N7 C43 N6 120.7(3) . . ?
C41 C40 H40 115.0 . . ?
C39 C40 C41 130.0(4) . . ?
C39 C40 H40 115.0 . . ?
C15 C10 P1 122.5(3) . . ?
C15 C10 C11 119.5(4) . . ?
C11 C10 P1 118.0(4) . . ?
C17 C16 P1 120.6(3) . . ?
C17 C16 C21 119.4(4) . . ?
C21 C16 P1 120.0(3) . . ?
C33 C32 H32 119.6 . . ?
C31 C32 C33 120.8(4) . . ?
C31 C32 H32 119.6 . . ?
C26 C25 H25 120.3 . . ?
C26 C25 C24 119.5(4) . . ?
C24 C25 H25 120.3 . . ?
C27 C26 H26 119.5 . . ?
C25 C26 C27 121.1(4) . . ?
C25 C26 H26 119.5 . . ?
C22 C23 H23 119.3 . . ?
C22 C23 C24 121.4(4) . . ?
C24 C23 H23 119.3 . . ?
C30 C31 H31 120.0 . . ?
C32 C31 C30 119.9(4) . . ?
C32 C31 H31 120.0 . . ?
C41 C42 H42A 109.5 . . ?
C41 C42 H42B 109.5 . . ?
C41 C42 H42C 109.5 . . ?
H42A C42 H42B 109.5 . . ?
H42A C42 H42C 109.5 . . ?
H42B C42 H42C 109.5 . . ?
C10 C15 H15 120.0 . . ?
C10 C15 C14 119.9(5) . . ?
C14 C15 H15 120.0 . . ?
C39 C38 H38A 109.5 . . ?
C39 C38 H38B 109.5 . . ?
C39 C38 H38C 109.5 . . ?
H38A C38 H38B 109.5 . . ?
H38A C38 H38C 109.5 . . ?
H38B C38 H38C 109.5 . . ?
C25 C24 H24 120.1 . . ?
C23 C24 C25 119.7(5) . . ?
C23 C24 H24 120.1 . . ?
C16 C17 H17 119.9 . . ?
C16 C17 C18 120.3(5) . . ?
C18 C17 H17 119.9 . . ?
C17 C18 H18 120.1 . . ?
C19 C18 C17 119.8(5) . . ?
C19 C18 H18 120.1 . . ?
Ru1 C7 H7A 120.9 . . ?
C6 C7 Ru1 72.5(3) . . ?
C6 C7 H7A 125.7 . . ?
C8 C7 Ru1 72.6(3) . . ?
C8 C7 H7A 125.7 . . ?
C8 C7 C6 108.6(5) . . ?
C16 C21 H21 120.3 . . ?
C16 C21 C20 119.4(5) . . ?
C20 C21 H21 120.3 . . ?
C21 C20 H20 119.7 . . ?
C19 C20 C21 120.7(5) . . ?
C19 C20 H20 119.7 . . ?
Ru1 C6 H6 122.1 . . ?
C7 C6 Ru1 71.2(3) . . ?
C7 C6 H6 127.4 . . ?
C7 C6 C5 105.2(6) . . ?
C5 C6 Ru1 71.2(3) . . ?
C5 C6 H6 127.4 . . ?
C18 C19 H19 119.8 . . ?
C20 C19 C18 120.4(4) . . ?
C20 C19 H19 119.8 . . ?
C10 C11 H11 120.8 . . ?
C10 C11 C12 118.4(5) . . ?
C12 C11 H11 120.8 . . ?
S2 C44 H44A 109.2 . . ?
S2 C44 H44B 109.2 . . ?
H44A C44 H44B 107.9 . . ?
C45 C44 S2 112.1(6) . . ?
C45 C44 H44A 109.2 . . ?
C45 C44 H44B 109.2 . . ?
Ru1 C8 H8 122.9 . . ?
C7 C8 Ru1 71.2(3) . . ?
C7 C8 H8 124.5 . . ?
C7 C8 C4 111.0(6) . . ?
C4 C8 Ru1 73.0(3) . . ?
C4 C8 H8 124.5 . . ?
S1 C36 H36A 109.7 . . ?
S1 C36 H36B 109.7 . . ?
H36A C36 H36B 108.2 . . ?
C35 C36 S1 110.0(4) . . ?
C35 C36 H36A 109.7 . . ?
C35 C36 H36B 109.7 . . ?
C12 C13 H13 119.9 . . ?
C14 C13 H13 119.9 . . ?
C14 C13 C12 120.3(5) . . ?
C11 C12 H12 119.6 . . ?
C13 C12 C11 120.8(5) . . ?
C13 C12 H12 119.6 . . ?
C15 C14 H14 119.5 . . ?
C13 C14 C15 121.0(6) . . ?
C13 C14 H14 119.5 . . ?
Ru1 C5 H5 122.6 . . ?
C6 C5 Ru1 71.2(2) . . ?
C6 C5 H5 125.0 . . ?
C4 C5 Ru1 72.8(3) . . ?
C4 C5 C6 110.0(5) . . ?
C4 C5 H5 125.0 . . ?
C8 C4 Ru1 71.1(3) . . ?
C8 C4 C5 105.2(6) . . ?
C8 C4 C9 123.8(8) . . ?
C5 C4 Ru1 71.0(3) . . ?
C5 C4 C9 130.8(7) . . ?
C9 C4 Ru1 126.2(5) . . ?
C36 C35 H35A 107.2 . . ?
C36 C35 H35B 107.2 . . ?
H35A C35 H35B 106.8 . . ?
C34 C35 C36 120.7(7) . . ?
C34 C35 H35A 107.2 . . ?
C34 C35 H35B 107.2 . . ?
C35 C34 H34A 109.5 . . ?
C35 C34 H34B 109.5 . . ?
C35 C34 H34C 109.5 . . ?
H34A C34 H34B 109.5 . . ?
H34A C34 H34C 109.5 . . ?
H34B C34 H34C 109.5 . . ?
C44 C45 H45A 107.5 . . ?
C44 C45 H45B 107.5 . . ?
H45A C45 H45B 107.0 . . ?
C46 C45 C44 119.4(11) . . ?
C46 C45 H45A 107.5 . . ?
C46 C45 H45B 107.5 . . ?
C4 C9 H9A 109.5 . . ?
C4 C9 H9B 109.5 . . ?
C4 C9 H9C 109.5 . . ?
H9A C9 H9B 109.5 . . ?
H9A C9 H9C 109.5 . . ?
H9B C9 H9C 109.5 . . ?
C45 C46 H46A 109.5 . . ?
C45 C46 H46B 109.5 . . ?
C45 C46 H46C 109.5 . . ?
H46A C46 H46B 109.5 . . ?
H46A C46 H46C 109.5 . . ?
H46B C46 H46C 109.5 . . ?

loop_
_geom_bond_atom_site_label_1
_geom_bond_atom_site_label_2
_geom_bond_distance
_geom_bond_site_symmetry_2
_geom_bond_publ_flag
Ru1 P2 2.2736(8) . ?
Ru1 P1 2.2693(9) . ?
Ru1 C1 1.955(4) . ?
Ru1 C7 2.221(4) . ?
Ru1 C6 2.238(5) . ?
Ru1 C8 2.238(5) . ?
Ru1 C5 2.239(4) . ?
Ru1 C4 2.262(5) . ?
Fe1 N4 1.911(3) . ?
Fe1 N5 1.899(3) . ?
Fe1 N1 1.932(3) . ?
Fe1 N7 1.894(3) . ?
Fe1 N2 1.905(3) . ?
P2 C22 1.835(3) . ?
P2 C3 1.868(3) . ?
P2 C28 1.831(3) . ?
P1 C2 1.840(4) . ?
P1 C10 1.840(4) . ?
P1 C16 1.826(4) . ?
S1 C37 1.761(4) . ?
S1 C36 1.815(5) . ?
S2 C43 1.757(4) . ?
S2 C44 1.803(6) . ?
P3 F4 1.633(6) . ?
P3 F2 1.533(4) . ?
P3 F1 1.573(5) . ?
P3 F3 1.555(6) . ?
P3 F6 1.573(6) . ?
P3 F5 1.524(6) . ?
N4 N3 1.373(4) . ?
N4 C39 1.331(5) . ?
N5 N6 1.374(4) . ?
N5 C41 1.344(5) . ?
N3 C37 1.328(5) . ?
N1 C1 1.168(5) . ?
N6 C43 1.320(6) . ?
N7 H7 0.8600 . ?
N7 C43 1.319(5) . ?
N2 H2 0.8600 . ?
N2 C37 1.324(5) . ?
C22 C27 1.385(5) . ?
C22 C23 1.379(6) . ?
C2 H2A 0.9700 . ?
C2 H2B 0.9700 . ?
C2 C3 1.530(5) . ?
C41 C40 1.396(6) . ?
C41 C42 1.497(6) . ?
C3 H3A 0.9700 . ?
C3 H3B 0.9700 . ?
C28 C29 1.378(5) . ?
C28 C33 1.400(5) . ?
C29 H29 0.9300 . ?
C29 C30 1.392(6) . ?
C27 H27 0.9300 . ?
C27 C26 1.387(6) . ?
C33 H33 0.9300 . ?
C33 C32 1.382(6) . ?
C39 C40 1.386(6) . ?
C39 C38 1.502(5) . ?
C30 H30 0.9300 . ?
C30 C31 1.380(8) . ?
C40 H40 0.9300 . ?
C10 C15 1.385(6) . ?
C10 C11 1.398(6) . ?
C16 C17 1.367(6) . ?
C16 C21 1.398(6) . ?
C32 H32 0.9300 . ?
C32 C31 1.351(8) . ?
C25 H25 0.9300 . ?
C25 C26 1.339(7) . ?
C25 C24 1.388(7) . ?
C26 H26 0.9300 . ?
C23 H23 0.9300 . ?
C23 C24 1.381(6) . ?
C31 H31 0.9300 . ?
C42 H42A 0.9600 . ?
C42 H42B 0.9600 . ?
C42 H42C 0.9600 . ?
C15 H15 0.9300 . ?
C15 C14 1.401(6) . ?
C38 H38A 0.9600 . ?
C38 H38B 0.9600 . ?
C38 H38C 0.9600 . ?
C24 H24 0.9300 . ?
C17 H17 0.9300 . ?
C17 C18 1.410(6) . ?
C18 H18 0.9300 . ?
C18 C19 1.367(8) . ?
C7 H7A 0.9300 . ?
C7 C6 1.390(8) . ?
C7 C8 1.386(8) . ?
C21 H21 0.9300 . ?
C21 C20 1.400(7) . ?
C20 H20 0.9300 . ?
C20 C19 1.357(8) . ?
C6 H6 0.9300 . ?
C6 C5 1.443(9) . ?
C19 H19 0.9300 . ?
C11 H11 0.9300 . ?
C11 C12 1.414(8) . ?
C44 H44A 0.9700 . ?
C44 H44B 0.9700 . ?
C44 C45 1.506(9) . ?
C8 H8 0.9300 . ?
C8 C4 1.388(8) . ?
C36 H36A 0.9700 . ?
C36 H36B 0.9700 . ?
C36 C35 1.511(9) . ?
C13 H13 0.9300 . ?
C13 C12 1.373(10) . ?
C13 C14 1.341(9) . ?
C12 H12 0.9300 . ?
C14 H14 0.9300 . ?
C5 H5 0.9300 . ?
C5 C4 1.397(10) . ?
C4 C9 1.547(12) . ?
C35 H35A 0.9700 . ?
C35 H35B 0.9700 . ?
C35 C34 1.415(11) . ?
C34 H34A 0.9600 . ?
C34 H34B 0.9600 . ?
C34 H34C 0.9600 . ?
C45 H45A 0.9700 . ?
C45 H45B 0.9700 . ?
C45 C46 1.369(14) . ?
C9 H9A 0.9600 . ?
C9 H9B 0.9600 . ?
C9 H9C 0.9600 . ?
C46 H46A 0.9600 . ?
C46 H46B 0.9600 . ?
C46 H46C 0.9600 . ?

loop_
_geom_torsion_atom_site_label_1
_geom_torsion_atom_site_label_2
_geom_torsion_atom_site_label_3
_geom_torsion_atom_site_label_4
_geom_torsion
_geom_torsion_site_symmetry_1
_geom_torsion_site_symmetry_2
_geom_torsion_site_symmetry_3
_geom_torsion_site_symmetry_4
_geom_torsion_publ_flag
Ru1 P2 C22 C27 -106.6(3) . . . . ?
Ru1 P2 C22 C23 68.6(4) . . . . ?
Ru1 P2 C3 C2 13.8(3) . . . . ?
Ru1 P2 C28 C29 11.8(4) . . . . ?
Ru1 P2 C28 C33 -173.8(3) . . . . ?
Ru1 P1 C2 C3 39.7(3) . . . . ?
Ru1 P1 C10 C15 -99.4(3) . . . . ?
Ru1 P1 C10 C11 80.6(4) . . . . ?
Ru1 P1 C16 C17 -18.1(4) . . . . ?
Ru1 P1 C16 C21 163.2(3) . . . . ?
Ru1 C7 C6 C5 -63.6(3) . . . . ?
Ru1 C7 C8 C4 62.5(3) . . . . ?
Ru1 C6 C5 C4 -62.9(3) . . . . ?
Ru1 C8 C4 C5 63.3(3) . . . . ?
Ru1 C8 C4 C9 -121.5(6) . . . . ?
Ru1 C5 C4 C8 -63.4(3) . . . . ?
Ru1 C5 C4 C9 121.9(7) . . . . ?
Fe1 N4 N3 C37 4.7(4) . . . . ?
Fe1 N4 C39 C40 -9.9(6) . . . . ?
Fe1 N4 C39 C38 170.9(3) . . . . ?
Fe1 N5 N6 C43 -7.9(4) . . . . ?
Fe1 N5 C41 C40 24.1(6) . . . . ?
Fe1 N5 C41 C42 -157.0(4) . . . . ?
Fe1 N7 C43 S2 -175.31(19) . . . . ?
Fe1 N7 C43 N6 6.6(5) . . . . ?
Fe1 N2 C37 S1 167.8(2) . . . . ?
Fe1 N2 C37 N3 -12.4(5) . . . . ?
P2 C22 C27 C26 175.8(3) . . . . ?
P2 C22 C23 C24 -177.0(5) . . . . ?
P2 C28 C29 C30 175.1(3) . . . . ?
P2 C28 C33 C32 -174.2(3) . . . . ?
P1 C2 C3 P2 -33.6(3) . . . . ?
P1 C10 C15 C14 177.6(4) . . . . ?
P1 C10 C11 C12 -176.8(5) . . . . ?
P1 C16 C17 C18 -178.1(4) . . . . ?
P1 C16 C21 C20 178.9(4) . . . . ?
S1 C36 C35 C34 -58.8(10) . . . . ?
S2 C44 C45 C46 -168.7(7) . . . . ?
N4 Fe1 N5 N6 161.4(3) . . . . ?
N4 Fe1 N5 C41 -31.4(3) . . . . ?
N4 Fe1 N7 C43 -82.7(4) . . . . ?
N4 N3 C37 S1 -175.0(2) . . . . ?
N4 N3 C37 N2 5.1(5) . . . . ?
N4 C39 C40 C41 -8.2(8) . . . . ?
N5 Fe1 N7 C43 -8.1(3) . . . . ?
N5 N6 C43 S2 -177.4(3) . . . . ?
N5 N6 C43 N7 0.6(5) . . . . ?
N5 C41 C40 C39 0.7(8) . . . . ?
N3 N4 C39 C40 178.0(4) . . . . ?
N3 N4 C39 C38 -1.2(6) . . . . ?
N1 Fe1 N5 N6 -97.2(3) . . . . ?
N1 Fe1 N5 C41 70.0(3) . . . . ?
N1 Fe1 N7 C43 89.1(3) . . . . ?
N6 N5 C41 C40 -168.5(4) . . . . ?
N6 N5 C41 C42 10.4(6) . . . . ?
N7 Fe1 N5 N6 9.1(3) . . . . ?
N7 Fe1 N5 C41 176.3(4) . . . . ?
N2 Fe1 N5 N6 90.2(4) . . . . ?
N2 Fe1 N5 C41 -102.6(4) . . . . ?
N2 Fe1 N7 C43 -162.1(3) . . . . ?
C22 P2 C3 C2 137.3(3) . . . . ?
C22 P2 C28 C29 -114.9(3) . . . . ?
C22 P2 C28 C33 59.4(3) . . . . ?
C22 C27 C26 C25 2.1(7) . . . . ?
C22 C23 C24 C25 0.1(9) . . . . ?
C2 P1 C10 C15 22.7(4) . . . . ?
C2 P1 C10 C11 -157.3(4) . . . . ?
C2 P1 C16 C17 -138.1(3) . . . . ?
C2 P1 C16 C21 43.2(4) . . . . ?
C37 S1 C36 C35 172.4(5) . . . . ?
C41 N5 N6 C43 -176.1(4) . . . . ?
C3 P2 C22 C27 131.9(3) . . . . ?
C3 P2 C22 C23 -52.8(4) . . . . ?
C3 P2 C28 C29 137.6(3) . . . . ?
C3 P2 C28 C33 -48.1(3) . . . . ?
C28 P2 C22 C27 23.5(4) . . . . ?
C28 P2 C22 C23 -161.3(4) . . . . ?
C28 P2 C3 C2 -116.8(3) . . . . ?
C28 C29 C30 C31 -1.4(7) . . . . ?
C28 C33 C32 C31 -0.5(7) . . . . ?
C29 C28 C33 C32 0.2(6) . . . . ?
C29 C30 C31 C32 1.1(8) . . . . ?
C27 C22 C23 C24 -1.5(8) . . . . ?
C33 C28 C29 C30 0.7(6) . . . . ?
C33 C32 C31 C30 -0.2(8) . . . . ?
C39 N4 N3 C37 177.5(3) . . . . ?
C43 S2 C44 C45 152.7(6) . . . . ?
C10 P1 C2 C3 -88.1(3) . . . . ?
C10 P1 C16 C17 111.6(4) . . . . ?
C10 P1 C16 C21 -67.0(4) . . . . ?
C10 C15 C14 C13 0.6(8) . . . . ?
C10 C11 C12 C13 -2.5(10) . . . . ?
C16 P1 C2 C3 166.9(3) . . . . ?
C16 P1 C10 C15 129.9(4) . . . . ?
C16 P1 C10 C11 -50.0(4) . . . . ?
C16 C17 C18 C19 -1.4(7) . . . . ?
C16 C21 C20 C19 -0.1(8) . . . . ?
C26 C25 C24 C23 2.5(9) . . . . ?
C23 C22 C27 C26 0.5(7) . . . . ?
C42 C41 C40 C39 -178.1(5) . . . . ?
C15 C10 C11 C12 3.3(8) . . . . ?
C38 C39 C40 C41 171.0(5) . . . . ?
C24 C25 C26 C27 -3.6(8) . . . . ?
C17 C16 C21 C20 0.2(7) . . . . ?
C17 C18 C19 C20 1.5(8) . . . . ?
C7 C6 C5 Ru1 63.5(3) . . . . ?
C7 C6 C5 C4 0.7(5) . . . . ?
C7 C8 C4 Ru1 -61.4(3) . . . . ?
C7 C8 C4 C5 1.9(5) . . . . ?
C7 C8 C4 C9 177.1(6) . . . . ?
C21 C16 C17 C18 0.6(7) . . . . ?
C21 C20 C19 C18 -0.7(8) . . . . ?
C6 C7 C8 Ru1 -64.0(3) . . . . ?
C6 C7 C8 C4 -1.5(5) . . . . ?
C6 C5 C4 Ru1 61.8(3) . . . . ?
C6 C5 C4 C8 -1.5(5) . . . . ?
C6 C5 C4 C9 -176.3(6) . . . . ?
C11 C10 C15 C14 -2.4(7) . . . . ?
C44 S2 C43 N6 -1.8(4) . . . . ?
C44 S2 C43 N7 -179.9(4) . . . . ?
C8 C7 C6 Ru1 64.1(3) . . . . ?
C8 C7 C6 C5 0.5(5) . . . . ?
C36 S1 C37 N3 -163.4(3) . . . . ?
C36 S1 C37 N2 16.5(4) . . . . ?
C12 C13 C14 C15 0.2(10) . . . . ?
C14 C13 C12 C11 0.8(11) . . . . ?

loop_
_smtbx_masks_void_nr
_smtbx_masks_void_average_x
_smtbx_masks_void_average_y
_smtbx_masks_void_average_z
_smtbx_masks_void_volume
_smtbx_masks_void_count_electrons
_smtbx_masks_void_content
1 0.000 0.000 0.500 16.1 1.0 ?
2 0.500 0.500 0.000 16.1 1.0 ?
